data_4513613
loop_
_publ_author_name
'Husain, Ahmad'
'Parveen, Rumana'
'Dastidar, Parthasarathi'

_publ_section_title
;
 New Series of ZnII/CdIIMixed Ligand Coordination Polymers: Toward the
 Design of Metallogels
;
_journal_issue 10
_journal_name_full 'Crystal Growth &amp; Design'
_journal_page_first 5075
_journal_paper_doi 10.1021/acs.cgd.5b01044
_journal_volume 15
_journal_year 2015
_chemical_formula_moiety 'C38 H28 Cd2 N6 O12, H2 O, O'
_chemical_formula_sum 'C38 H30 Cd2 N6 O14'
_chemical_formula_weight 1019.48
_space_group_crystal_system triclinic
_space_group_IT_number 2
_space_group_name_Hall '-P 1'
_space_group_name_H-M_alt 'P -1'
_symmetry_space_group_name_Hall '-P 1'
_symmetry_space_group_name_H-M 'P -1'
_atom_sites_solution_hydrogens mixed
_audit_creation_method SHELXL-2014/7
_cell_angle_alpha 102.199(5)
_cell_angle_beta 103.875(5)
_cell_angle_gamma 103.151(4)
_cell_formula_units_Z 2
_cell_length_a 10.1554(6)
_cell_length_b 11.9247(8)
_cell_length_c 17.3021(13)
_cell_measurement_reflns_used 2015
_cell_measurement_temperature 296(2)
_cell_measurement_theta_max 19.85
_cell_measurement_theta_min 2.39
_cell_volume 1900.9(2)
_computing_cell_refinement 'Bruker SAINT'
_computing_data_collection 'Bruker APEX2'
_computing_data_reduction 'Bruker SAINT'
_computing_structure_refinement 'SHELXL-2014/7 (Sheldrick, 2014)'
_computing_structure_solution 'SHELXS-97 (Sheldrick 2008)'
_diffrn_ambient_temperature 296(2)
_diffrn_measured_fraction_theta_full 0.999
_diffrn_measured_fraction_theta_max 0.999
_diffrn_measurement_device_type 'Bruker APEX-II CCD'
_diffrn_measurement_method '\f and \w scans'
_diffrn_radiation_type MoK\a
_diffrn_radiation_wavelength 0.71073
_diffrn_reflns_av_R_equivalents 0.1073
_diffrn_reflns_av_unetI/netI 0.1186
_diffrn_reflns_laue_measured_fraction_full 0.999
_diffrn_reflns_laue_measured_fraction_max 0.999
_diffrn_reflns_limit_h_max 12
_diffrn_reflns_limit_h_min -12
_diffrn_reflns_limit_k_max 14
_diffrn_reflns_limit_k_min -14
_diffrn_reflns_limit_l_max 21
_diffrn_reflns_limit_l_min -21
_diffrn_reflns_number 26354
_diffrn_reflns_point_group_measured_fraction_full 0.999
_diffrn_reflns_point_group_measured_fraction_max 0.999
_diffrn_reflns_theta_full 25.242
_diffrn_reflns_theta_max 26.000
_diffrn_reflns_theta_min 1.263
_exptl_absorpt_coefficient_mu 1.198
_exptl_absorpt_correction_type multi-scan
_exptl_absorpt_process_details sadabs
_exptl_crystal_colour yellow
_exptl_crystal_density_diffrn 1.781
_exptl_crystal_description block
_exptl_crystal_F_000 1016
_exptl_crystal_size_max 0.120
_exptl_crystal_size_mid 0.120
_exptl_crystal_size_min 0.070
_exptl_transmission_factor_max 0.7457
_exptl_transmission_factor_min 0.6380
_refine_diff_density_max 0.734
_refine_diff_density_min -0.710
_refine_diff_density_rms 0.143
_refine_ls_extinction_coef 0.0029(3)
_refine_ls_extinction_expression Fc^*^=kFc[1+0.001xFc^2^\l^3^/sin(2\q)]^-1/4^
_refine_ls_extinction_method 'SHELXL-2014/7 (Sheldrick 2014'
_refine_ls_goodness_of_fit_ref 0.919
_refine_ls_hydrogen_treatment mixed
_refine_ls_matrix_type full
_refine_ls_number_parameters 555
_refine_ls_number_reflns 7463
_refine_ls_number_restraints 15
_refine_ls_restrained_S_all 0.919
_refine_ls_R_factor_all 0.1099
_refine_ls_R_factor_gt 0.0534
_refine_ls_shift/su_max 0.001
_refine_ls_shift/su_mean 0.000
_refine_ls_structure_factor_coef Fsqd
_refine_ls_weighting_details 'w=1/[\s^2^(Fo^2^)+(0.0413P)^2^] where P=(Fo^2^+2Fc^2^)/3'
_refine_ls_weighting_scheme calc
_refine_ls_wR_factor_gt 0.1081
_refine_ls_wR_factor_ref 0.1271
_reflns_Friedel_coverage 0.000
_reflns_number_gt 4294
_reflns_number_total 7463
_reflns_threshold_expression 'I > 2\s(I)'
_cod_data_source_file cg5b01044_si_008.cif
_cod_data_source_block CP7
_cod_depositor_comments 'Adding full bibliography for 4513613--4513620.cif.'
_cod_database_code 4513613
_shelx_shelxl_version_number 2014/7
_shelx_space_group_comment
;
The symmetry employed for this shelxl refinement is uniquely defined
by the following loop, which should always be used as a source of
symmetry information in preference to the above space-group names.
They are only intended as comments.
;
_shelx_estimated_absorpt_t_min 0.870
_shelx_estimated_absorpt_t_max 0.921

loop_
_space_group_symop_operation_xyz
'x, y, z'
'-x, -y, -z'

loop_
_atom_site_label
_atom_site_type_symbol
_atom_site_fract_x
_atom_site_fract_y
_atom_site_fract_z
_atom_site_U_iso_or_equiv
_atom_site_adp_type
_atom_site_occupancy
_atom_site_site_symmetry_order
_atom_site_calc_flag
_atom_site_refinement_flags_posn
_atom_site_refinement_flags_adp
Cd1 Cd 0.56544(4) -0.32383(4) 0.64589(3) 0.03103(17) Uani 1 1 d . .
O1 O 0.6684(5) -1.3232(4) 0.3057(3) 0.0593(15) Uani 1 1 d . .
H1 H 0.6433 -1.3594 0.3375 0.071 Uiso 1 1 calc R U
N1 N 0.9104(6) -0.8352(5) 0.4586(4) 0.0407(14) Uani 1 1 d . .
C1 C 0.7286(7) -1.2040(6) 0.3469(5) 0.0421(18) Uani 1 1 d . .
Cd2 Cd 0.94269(5) 0.72175(4) 0.83315(3) 0.03213(17) Uani 1 1 d . .
O2 O 1.3668(4) -0.5016(4) 0.6146(3) 0.0460(13) Uani 1 1 d . .
N2 N 0.8623(5) -0.7917(5) 0.5139(4) 0.0381(14) Uani 1 1 d . .
C2 C 0.7748(8) -1.1295(7) 0.3021(5) 0.052(2) Uani 1 1 d . .
H2 H 0.7645 -1.1605 0.2462 0.063 Uiso 1 1 calc R U
O3 O 1.3332(4) -0.3227(4) 0.6354(3) 0.0418(12) Uani 1 1 d . .
N3 N 0.6456(5) -0.1189(4) 0.6776(3) 0.0329(13) Uani 1 1 d . .
C3 C 0.8374(8) -1.0067(6) 0.3410(5) 0.049(2) Uani 1 1 d . .
H3 H 0.8720 -0.9557 0.3119 0.059 Uiso 1 1 calc R U
O4 O 0.8630(4) -0.3010(4) 0.6897(3) 0.0351(11) Uani 1 1 d . .
N4 N 0.8648(6) 0.5170(4) 0.8071(3) 0.0368(14) Uani 1 1 d . .
C4 C 0.8473(7) -0.9623(6) 0.4228(4) 0.0386(17) Uani 1 1 d . .
O5 O 0.6797(4) -0.4555(4) 0.6108(3) 0.0438(13) Uani 1 1 d . .
N5 N 0.6425(5) 1.1906(5) 0.9535(3) 0.0345(13) Uani 1 1 d . .
C5 C 0.7997(7) -1.0382(6) 0.4671(4) 0.0416(18) Uani 1 1 d . .
H5 H 0.8076 -1.0073 0.5226 0.050 Uiso 1 1 calc R U
O6 O 0.5230(5) -0.3350(5) 0.5040(3) 0.0573(14) Uani 1 1 d D .
H6A H 0.4786 -0.2833 0.4909 0.086 Uiso 1 1 d DR U
H6B H 0.4699 -0.4070 0.4733 0.086 Uiso 1 1 d DR U
N6 N 0.5700(5) 1.2472(4) 0.9860(3) 0.0350(13) Uani 1 1 d . .
C6 C 0.7400(7) -1.1606(6) 0.4288(5) 0.0442(19) Uani 1 1 d . .
H6 H 0.7084 -1.2121 0.4584 0.053 Uiso 1 1 calc R U
O7 O 1.0475(5) 0.7449(5) 0.9783(3) 0.0473(13) Uani 1 1 d D .
H7A H 1.135(2) 0.756(7) 1.002(4) 0.071 Uiso 1 1 d D U
H7B H 1.016(6) 0.787(6) 1.011(3) 0.071 Uiso 1 1 d D U
C7 C 0.9298(6) -0.6669(5) 0.5524(4) 0.0321(16) Uani 1 1 d . .
O8 O 0.8180(4) 0.8352(4) 0.8804(3) 0.0380(12) Uani 1 1 d . .
C8 C 1.0728(6) -0.6116(5) 0.5650(4) 0.0321(16) Uani 1 1 d . .
H8 H 1.1286 -0.6572 0.5471 0.039 Uiso 1 1 calc R U
O9 O 0.6329(4) 0.6941(4) 0.7876(3) 0.0367(11) Uani 1 1 d . .
C9 C 1.1331(6) -0.4899(5) 0.6039(4) 0.0293(15) Uani 1 1 d . .
O10 O 0.1674(4) 0.7251(4) 0.8290(3) 0.0390(12) Uani 1 1 d . .
C10 C 1.0489(6) -0.4226(5) 0.6297(4) 0.0303(15) Uani 1 1 d . .
H10 H 1.0881 -0.3406 0.6552 0.036 Uiso 1 1 calc R U
O11 O 0.1276(4) 0.9019(4) 0.8516(3) 0.0410(12) Uani 1 1 d . .
C11 C 0.9067(6) -0.4765(5) 0.6180(4) 0.0263(14) Uani 1 1 d . .
O12 O 0.7708(6) 1.7401(4) 1.1136(3) 0.0649(16) Uani 1 1 d . .
H12 H 0.8298 1.7712 1.0934 0.078 Uiso 1 1 calc R U
C12 C 0.8503(6) -0.5993(5) 0.5819(4) 0.0328(16) Uani 1 1 d . .
H12A H 0.7568 -0.6365 0.5776 0.039 Uiso 1 1 calc R U
O13 O 0.9132(6) 1.8993(4) 1.0510(3) 0.0544(14) Uani 1 1 d D .
H13A H 0.862(7) 1.883(6) 1.0012(16) 0.082 Uiso 1 1 d D U
H13B H 0.914(8) 1.969(3) 1.077(4) 0.082 Uiso 1 1 d D U
C13 C 1.2873(7) -0.4330(6) 0.6179(4) 0.0332(16) Uani 1 1 d . .
O14 O 0.4282(6) -0.1261(5) 0.4758(4) 0.0764(18) Uani 1 1 d . .
C14 C 0.8118(7) -0.4044(6) 0.6409(4) 0.0309(15) Uani 1 1 d . .
C15 C 0.7807(8) -0.0560(6) 0.7003(5) 0.052(2) Uani 1 1 d . .
H15 H 0.8476 -0.0976 0.6988 0.063 Uiso 1 1 calc R U
C16 C 0.8279(7) 0.0670(6) 0.7260(5) 0.057(2) Uani 1 1 d . .
H16 H 0.9244 0.1062 0.7410 0.069 Uiso 1 1 calc R U
C17 C 0.7325(7) 0.1331(5) 0.7297(4) 0.0343(16) Uani 1 1 d . .
C18 C 0.5926(8) 0.0670(6) 0.7060(5) 0.0465(19) Uani 1 1 d . .
H18 H 0.5235 0.1065 0.7066 0.056 Uiso 1 1 calc R U
C19 C 0.5527(8) -0.0553(6) 0.6816(5) 0.0461(19) Uani 1 1 d . .
H19 H 0.4569 -0.0965 0.6671 0.055 Uiso 1 1 calc R U
C20 C 0.9585(7) 0.4554(6) 0.8067(5) 0.049(2) Uani 1 1 d . .
H20 H 1.0544 0.4975 0.8231 0.058 Uiso 1 1 calc R U
C21 C 0.9204(7) 0.3338(6) 0.7834(5) 0.054(2) Uani 1 1 d . .
H21 H 0.9904 0.2951 0.7850 0.065 Uiso 1 1 calc R U
C22 C 0.7792(7) 0.2660(6) 0.7573(4) 0.0352(16) Uani 1 1 d . .
C23 C 0.6841(8) 0.3310(6) 0.7564(5) 0.049(2) Uani 1 1 d . .
H23 H 0.5874 0.2910 0.7380 0.058 Uiso 1 1 calc R U
C24 C 0.7288(8) 0.4543(6) 0.7822(5) 0.047(2) Uani 1 1 d . .
H24 H 0.6612 0.4954 0.7821 0.056 Uiso 1 1 calc R U
C25 C 0.6859(7) 0.7930(5) 0.8404(4) 0.0301(15) Uani 1 1 d . .
C26 C 0.5949(6) 0.8717(5) 0.8607(4) 0.0260(14) Uani 1 1 d . .
C27 C 0.6553(6) 0.9936(5) 0.8986(4) 0.0305(15) Uani 1 1 d . .
H27 H 0.7529 1.0271 0.9125 0.037 Uiso 1 1 calc R U
C28 C 0.5701(6) 1.0659(5) 0.9160(4) 0.0260(14) Uani 1 1 d . .
C29 C 0.4257(6) 1.0152(5) 0.8960(4) 0.0317(16) Uani 1 1 d . .
H29 H 0.3689 1.0638 0.9073 0.038 Uiso 1 1 calc R U
C30 C 0.3646(6) 0.8948(5) 0.8600(4) 0.0278(14) Uani 1 1 d . .
C31 C 0.4499(6) 0.8229(5) 0.8413(4) 0.0276(15) Uani 1 1 d . .
H31 H 0.4087 0.7412 0.8156 0.033 Uiso 1 1 calc R U
C32 C 0.2091(6) 0.8356(6) 0.8450(4) 0.0319(15) Uani 1 1 d . .
C33 C 0.6328(6) 1.3730(5) 1.0178(4) 0.0321(16) Uani 1 1 d D .
C34 C 0.7328(7) 1.4391(5) 0.9903(4) 0.0394(17) Uani 1 1 d D .
H34 H 0.7678 1.4005 0.9507 0.047 Uiso 1 1 calc R U
C35 C 0.7807(7) 1.5620(5) 1.0215(4) 0.0442(18) Uani 1 1 d D .
H35 H 0.8478 1.6068 1.0030 0.053 Uiso 1 1 calc R U
C36 C 0.7288(7) 1.6184(6) 1.0803(4) 0.0438(18) Uani 1 1 d D .
C37 C 0.6308(7) 1.5533(5) 1.1096(4) 0.0442(19) Uani 1 1 d D .
H37 H 0.5998 1.5917 1.1513 0.053 Uiso 1 1 calc R U
C38 C 0.5799(7) 1.4312(5) 1.0762(4) 0.0430(18) Uani 1 1 d D .
H38 H 0.5094 1.3871 1.0928 0.052 Uiso 1 1 calc R U

loop_
_atom_site_aniso_label
_atom_site_aniso_U_11
_atom_site_aniso_U_22
_atom_site_aniso_U_33
_atom_site_aniso_U_23
_atom_site_aniso_U_13
_atom_site_aniso_U_12
Cd1 0.0219(3) 0.0207(3) 0.0467(4) 0.0015(2) 0.0119(2) 0.0047(2)
O1 0.077(4) 0.031(3) 0.052(4) 0.001(3) 0.007(3) 0.005(3)
N1 0.038(3) 0.032(3) 0.047(4) 0.003(3) 0.015(3) 0.008(3)
C1 0.045(4) 0.028(4) 0.051(5) 0.010(4) 0.010(4) 0.011(3)
Cd2 0.0227(3) 0.0217(3) 0.0486(4) 0.0024(2) 0.0121(2) 0.0055(2)
O2 0.021(2) 0.032(3) 0.086(4) 0.012(3) 0.022(2) 0.008(2)
N2 0.028(3) 0.034(3) 0.049(4) 0.004(3) 0.011(3) 0.010(3)
C2 0.066(5) 0.043(5) 0.048(5) 0.006(4) 0.023(4) 0.017(4)
O3 0.025(3) 0.030(3) 0.066(4) 0.008(2) 0.017(2) 0.003(2)
N3 0.028(3) 0.017(3) 0.047(4) 0.001(2) 0.013(3) 0.000(2)
C3 0.060(5) 0.039(4) 0.045(5) 0.007(4) 0.023(4) 0.007(4)
O4 0.031(3) 0.025(2) 0.047(3) 0.004(2) 0.011(2) 0.011(2)
N4 0.033(3) 0.024(3) 0.047(4) 0.008(3) 0.004(3) 0.008(3)
C4 0.034(4) 0.023(3) 0.050(5) -0.003(3) 0.015(3) 0.001(3)
O5 0.026(3) 0.048(3) 0.061(3) 0.005(3) 0.015(2) 0.024(2)
N5 0.035(3) 0.028(3) 0.046(4) 0.010(3) 0.017(3) 0.015(3)
C5 0.048(5) 0.042(4) 0.036(4) 0.003(4) 0.022(4) 0.014(4)
O6 0.049(3) 0.070(4) 0.052(4) 0.019(3) 0.017(3) 0.011(3)
N6 0.027(3) 0.031(3) 0.048(4) 0.009(3) 0.011(3) 0.011(3)
C6 0.040(4) 0.034(4) 0.063(6) 0.014(4) 0.022(4) 0.013(3)
O7 0.034(3) 0.050(3) 0.055(4) 0.009(3) 0.012(2) 0.014(3)
C7 0.022(3) 0.021(3) 0.042(4) -0.006(3) 0.007(3) 0.003(3)
O8 0.018(2) 0.042(3) 0.048(3) -0.003(2) 0.009(2) 0.014(2)
C8 0.027(4) 0.029(4) 0.041(4) 0.002(3) 0.011(3) 0.013(3)
O9 0.041(3) 0.024(2) 0.044(3) 0.001(2) 0.015(2) 0.014(2)
C9 0.021(3) 0.023(3) 0.042(4) 0.006(3) 0.011(3) 0.006(3)
O10 0.024(2) 0.022(2) 0.066(3) 0.005(2) 0.017(2) 0.003(2)
C10 0.024(4) 0.024(3) 0.037(4) 0.003(3) 0.008(3) 0.003(3)
O11 0.027(3) 0.033(3) 0.065(3) 0.008(2) 0.019(2) 0.014(2)
C11 0.023(3) 0.023(3) 0.033(4) 0.008(3) 0.008(3) 0.008(3)
O12 0.091(4) 0.022(3) 0.075(4) -0.002(3) 0.034(3) 0.008(3)
C12 0.017(3) 0.028(4) 0.050(5) 0.008(3) 0.013(3) -0.001(3)
O13 0.070(4) 0.037(3) 0.052(4) 0.000(3) 0.014(3) 0.024(3)
C13 0.025(4) 0.036(4) 0.039(4) 0.007(3) 0.009(3) 0.012(3)
O14 0.059(4) 0.069(4) 0.098(5) 0.024(4) 0.022(3) 0.014(3)
C14 0.027(4) 0.034(4) 0.038(4) 0.011(3) 0.014(3) 0.015(3)
C15 0.037(4) 0.019(4) 0.103(7) 0.008(4) 0.034(4) 0.010(3)
C16 0.028(4) 0.030(4) 0.110(7) 0.008(4) 0.027(4) 0.003(3)
C17 0.031(4) 0.022(3) 0.047(5) 0.011(3) 0.009(3) 0.003(3)
C18 0.042(4) 0.029(4) 0.067(6) 0.016(4) 0.008(4) 0.013(3)
C19 0.037(4) 0.032(4) 0.063(5) 0.014(4) 0.008(4) 0.004(3)
C20 0.037(4) 0.021(4) 0.081(6) 0.010(4) 0.006(4) 0.010(3)
C21 0.034(4) 0.030(4) 0.085(6) 0.011(4) -0.002(4) 0.011(3)
C22 0.030(4) 0.029(4) 0.046(5) 0.013(3) 0.008(3) 0.008(3)
C23 0.035(4) 0.026(4) 0.079(6) 0.009(4) 0.013(4) 0.006(3)
C24 0.039(4) 0.031(4) 0.070(6) 0.006(4) 0.019(4) 0.013(4)
C25 0.033(4) 0.025(4) 0.042(4) 0.010(3) 0.023(3) 0.012(3)
C26 0.021(3) 0.028(3) 0.032(4) 0.006(3) 0.012(3) 0.010(3)
C27 0.023(3) 0.028(3) 0.044(4) 0.008(3) 0.018(3) 0.008(3)
C28 0.023(3) 0.024(3) 0.027(4) 0.002(3) 0.009(3) 0.003(3)
C29 0.024(3) 0.033(4) 0.045(4) 0.010(3) 0.017(3) 0.014(3)
C30 0.023(3) 0.030(4) 0.031(4) 0.008(3) 0.011(3) 0.006(3)
C31 0.027(4) 0.026(3) 0.033(4) 0.007(3) 0.013(3) 0.010(3)
C32 0.025(4) 0.031(4) 0.038(4) 0.004(3) 0.012(3) 0.006(3)
C33 0.035(4) 0.026(4) 0.038(4) 0.009(3) 0.013(3) 0.009(3)
C34 0.042(4) 0.029(4) 0.044(5) 0.003(3) 0.016(3) 0.008(3)
C35 0.041(4) 0.030(4) 0.057(5) 0.008(4) 0.018(4) 0.003(3)
C36 0.048(5) 0.029(4) 0.044(5) 0.003(3) 0.004(4) 0.008(3)
C37 0.060(5) 0.028(4) 0.047(5) 0.003(3) 0.024(4) 0.017(4)
C38 0.047(4) 0.031(4) 0.056(5) 0.011(4) 0.023(4) 0.015(3)

loop_
_atom_type_symbol
_atom_type_description
_atom_type_scat_dispersion_real
_atom_type_scat_dispersion_imag
_atom_type_scat_source
C C 0.0033 0.0016 'International Tables Vol C Tables 4.2.6.8 and 6.1.1.4'
H H 0.0000 0.0000 'International Tables Vol C Tables 4.2.6.8 and 6.1.1.4'
Cd Cd -0.8075 1.2024 'International Tables Vol C Tables 4.2.6.8 and 6.1.1.4'
N N 0.0061 0.0033 'International Tables Vol C Tables 4.2.6.8 and 6.1.1.4'
O O 0.0106 0.0060 'International Tables Vol C Tables 4.2.6.8 and 6.1.1.4'

loop_
_geom_angle_atom_site_label_1
_geom_angle_atom_site_label_2
_geom_angle_atom_site_label_3
_geom_angle
_geom_angle_site_symmetry_1
_geom_angle_site_symmetry_3
O5 Cd1 N3 127.73(17) . .
O5 Cd1 O3 138.06(16) . 1_455
N3 Cd1 O3 92.58(17) . 1_455
O5 Cd1 O9 96.46(16) . 1_545
N3 Cd1 O9 88.45(17) . 1_545
O3 Cd1 O9 95.59(16) 1_455 1_545
O5 Cd1 O6 80.46(18) . .
N3 Cd1 O6 89.35(19) . .
O3 Cd1 O6 90.15(17) 1_455 .
O9 Cd1 O6 173.94(15) 1_545 .
O5 Cd1 O2 84.06(15) . 1_455
N3 Cd1 O2 147.78(16) . 1_455
O3 Cd1 O2 55.22(14) 1_455 1_455
O9 Cd1 O2 93.39(16) 1_545 1_455
O6 Cd1 O2 91.48(17) . 1_455
O5 Cd1 C13 111.55(18) . 1_455
N3 Cd1 C13 119.69(19) . 1_455
O3 Cd1 C13 27.12(16) 1_455 1_455
O9 Cd1 C13 95.67(17) 1_545 1_455
O6 Cd1 C13 90.32(18) . 1_455
O2 Cd1 C13 28.11(16) 1_455 1_455
C1 O1 H1 109.5 . .
N2 N1 C4 113.4(5) . .
O1 C1 C6 121.4(7) . .
O1 C1 C2 117.1(7) . .
C6 C1 C2 121.5(7) . .
O8 Cd2 O10 142.70(15) . 1_655
O8 Cd2 N4 120.22(18) . .
O10 Cd2 N4 94.32(17) 1_655 .
O8 Cd2 O4 101.48(15) . 1_565
O10 Cd2 O4 91.80(16) 1_655 1_565
N4 Cd2 O4 89.40(17) . 1_565
O8 Cd2 O7 83.36(16) . .
O10 Cd2 O7 82.37(16) 1_655 .
N4 Cd2 O7 90.96(18) . .
O4 Cd2 O7 174.16(14) 1_565 .
O8 Cd2 O11 88.96(15) . 1_655
O10 Cd2 O11 55.87(14) 1_655 1_655
N4 Cd2 O11 150.18(17) . 1_655
O4 Cd2 O11 90.61(15) 1_565 1_655
O7 Cd2 O11 86.19(17) . 1_655
O8 Cd2 C32 116.29(17) . 1_655
O10 Cd2 C32 27.45(16) 1_655 1_655
N4 Cd2 C32 121.76(19) . 1_655
O4 Cd2 C32 92.52(17) 1_565 1_655
O7 Cd2 C32 82.34(18) . 1_655
O11 Cd2 C32 28.46(16) 1_655 1_655
C13 O2 Cd1 88.0(4) . 1_655
N1 N2 C7 113.5(5) . .
C1 C2 C3 119.5(7) . .
C1 C2 H2 120.2 . .
C3 C2 H2 120.2 . .
C13 O3 Cd1 93.8(4) . 1_655
C15 N3 C19 116.1(5) . .
C15 N3 Cd1 124.6(4) . .
C19 N3 Cd1 119.1(4) . .
C4 C3 C2 119.3(7) . .
C4 C3 H3 120.4 . .
C2 C3 H3 120.4 . .
C14 O4 Cd2 119.0(4) . 1_545
C24 N4 C20 117.1(6) . .
C24 N4 Cd2 123.6(4) . .
C20 N4 Cd2 118.8(4) . .
C3 C4 C5 120.6(6) . .
C3 C4 N1 116.4(6) . .
C5 C4 N1 123.0(6) . .
C14 O5 Cd1 108.7(4) . .
N6 N5 C28 113.3(5) . .
C4 C5 C6 120.1(6) . .
C4 C5 H5 119.9 . .
C6 C5 H5 119.9 . .
Cd1 O6 H6A 111.0 . .
Cd1 O6 H6B 110.3 . .
H6A O6 H6B 107.9 . .
N5 N6 C33 115.3(5) . .
C1 C6 C5 119.0(7) . .
C1 C6 H6 120.5 . .
C5 C6 H6 120.5 . .
Cd2 O7 H7A 125(5) . .
Cd2 O7 H7B 115(5) . .
H7A O7 H7B 109(4) . .
C12 C7 C8 118.7(5) . .
C12 C7 N2 117.6(5) . .
C8 C7 N2 123.6(5) . .
C25 O8 Cd2 111.9(4) . .
C9 C8 C7 121.0(5) . .
C9 C8 H8 119.5 . .
C7 C8 H8 119.5 . .
C25 O9 Cd1 122.1(4) . 1_565
C10 C9 C8 119.1(6) . .
C10 C9 C13 120.9(5) . .
C8 C9 C13 120.0(5) . .
C32 O10 Cd2 93.8(4) . 1_455
C9 C10 C11 120.5(6) . .
C9 C10 H10 119.7 . .
C11 C10 H10 119.7 . .
C32 O11 Cd2 87.1(4) . 1_455
C10 C11 C12 119.2(5) . .
C10 C11 C14 121.4(5) . .
C12 C11 C14 119.3(5) . .
C36 O12 H12 109.5 . .
C7 C12 C11 121.3(6) . .
C7 C12 H12A 119.4 . .
C11 C12 H12A 119.4 . .
H13A O13 H13B 108(4) . .
O3 C13 O2 122.9(6) . .
O3 C13 C9 119.3(5) . .
O2 C13 C9 117.7(6) . .
O3 C13 Cd1 59.1(3) . 1_655
O2 C13 Cd1 63.9(3) . 1_655
C9 C13 Cd1 178.3(5) . 1_655
O4 C14 O5 122.9(5) . .
O4 C14 C11 120.6(6) . .
O5 C14 C11 116.5(5) . .
N3 C15 C16 123.9(6) . .
N3 C15 H15 118.1 . .
C16 C15 H15 118.1 . .
C15 C16 C17 120.3(6) . .
C15 C16 H16 119.8 . .
C17 C16 H16 119.8 . .
C18 C17 C16 115.4(6) . .
C18 C17 C22 122.6(6) . .
C16 C17 C22 122.0(6) . .
C19 C18 C17 121.4(7) . .
C19 C18 H18 119.3 . .
C17 C18 H18 119.3 . .
N3 C19 C18 123.0(7) . .
N3 C19 H19 118.5 . .
C18 C19 H19 118.5 . .
N4 C20 C21 122.8(7) . .
N4 C20 H20 118.6 . .
C21 C20 H20 118.6 . .
C20 C21 C22 121.4(7) . .
C20 C21 H21 119.3 . .
C22 C21 H21 119.3 . .
C23 C22 C21 115.0(6) . .
C23 C22 C17 121.7(6) . .
C21 C22 C17 123.3(6) . .
C22 C23 C24 121.2(7) . .
C22 C23 H23 119.4 . .
C24 C23 H23 119.4 . .
N4 C24 C23 122.5(6) . .
N4 C24 H24 118.7 . .
C23 C24 H24 118.7 . .
O9 C25 O8 123.5(5) . .
O9 C25 C26 120.7(6) . .
O8 C25 C26 115.8(5) . .
C31 C26 C27 119.3(5) . .
C31 C26 C25 120.2(5) . .
C27 C26 C25 120.5(5) . .
C26 C27 C28 120.1(6) . .
C26 C27 H27 120.0 . .
C28 C27 H27 120.0 . .
C29 C28 C27 119.6(5) . .
C29 C28 N5 124.8(5) . .
C27 C28 N5 115.6(5) . .
C30 C29 C28 121.1(5) . .
C30 C29 H29 119.4 . .
C28 C29 H29 119.4 . .
C29 C30 C31 119.1(5) . .
C29 C30 C32 122.0(5) . .
C31 C30 C32 118.7(5) . .
C26 C31 C30 120.8(5) . .
C26 C31 H31 119.6 . .
C30 C31 H31 119.6 . .
O10 C32 O11 123.0(6) . .
O10 C32 C30 118.3(5) . .
O11 C32 C30 118.6(5) . .
O10 C32 Cd2 58.8(3) . 1_455
O11 C32 Cd2 64.4(3) . 1_455
C30 C32 Cd2 173.6(5) . 1_455
C34 C33 C38 119.7(6) . .
C34 C33 N6 124.4(5) . .
C38 C33 N6 115.7(5) . .
C35 C34 C33 119.9(6) . .
C35 C34 H34 120.0 . .
C33 C34 H34 120.0 . .
C34 C35 C36 119.7(6) . .
C34 C35 H35 120.1 . .
C36 C35 H35 120.1 . .
O12 C36 C35 122.9(6) . .
O12 C36 C37 116.1(6) . .
C35 C36 C37 121.0(6) . .
C38 C37 C36 119.0(6) . .
C38 C37 H37 120.5 . .
C36 C37 H37 120.5 . .
C37 C38 C33 120.6(6) . .
C37 C38 H38 119.7 . .
C33 C38 H38 119.7 . .

loop_
_geom_bond_atom_site_label_1
_geom_bond_atom_site_label_2
_geom_bond_distance
_geom_bond_site_symmetry_2
Cd1 O5 2.224(4) .
Cd1 N3 2.291(5) .
Cd1 O3 2.325(4) 1_455
Cd1 O9 2.331(5) 1_545
Cd1 O6 2.358(5) .
Cd1 O2 2.430(4) 1_455
Cd1 C13 2.704(6) 1_455
O1 C1 1.367(8) .
O1 H1 0.8200 .
N1 N2 1.247(7) .
N1 C4 1.435(8) .
C1 C6 1.369(9) .
C1 C2 1.373(9) .
Cd2 O8 2.216(4) .
Cd2 O10 2.292(4) 1_655
Cd2 N4 2.297(5) .
Cd2 O4 2.353(4) 1_565
Cd2 O7 2.409(5) .
Cd2 O11 2.414(4) 1_655
Cd2 C32 2.674(6) 1_655
O2 C13 1.275(7) .
O2 Cd1 2.430(4) 1_655
N2 C7 1.423(7) .
C2 C3 1.399(9) .
C2 H2 0.9300 .
O3 C13 1.235(7) .
O3 Cd1 2.325(4) 1_655
N3 C15 1.322(8) .
N3 C19 1.344(8) .
C3 C4 1.372(9) .
C3 H3 0.9300 .
O4 C14 1.250(7) .
O4 Cd2 2.353(4) 1_545
N4 C24 1.326(8) .
N4 C20 1.328(8) .
C4 C5 1.383(9) .
O5 C14 1.265(7) .
N5 N6 1.257(6) .
N5 C28 1.428(7) .
C5 C6 1.390(9) .
C5 H5 0.9300 .
O6 H6A 0.8782 .
O6 H6B 0.8771 .
N6 C33 1.417(7) .
C6 H6 0.9300 .
O7 H7A 0.849(10) .
O7 H7B 0.848(10) .
C7 C12 1.372(8) .
C7 C8 1.394(8) .
O8 C25 1.278(7) .
C8 C9 1.386(8) .
C8 H8 0.9300 .
O9 C25 1.239(7) .
O9 Cd1 2.331(4) 1_565
C9 C10 1.386(8) .
C9 C13 1.495(8) .
O10 C32 1.235(7) .
O10 Cd2 2.292(4) 1_455
C10 C11 1.386(8) .
C10 H10 0.9300 .
O11 C32 1.276(7) .
O11 Cd2 2.414(4) 1_455
C11 C12 1.386(8) .
C11 C14 1.497(8) .
O12 C36 1.366(7) .
O12 H12 0.8200 .
C12 H12A 0.9300 .
O13 H13A 0.849(10) .
O13 H13B 0.852(10) .
C13 Cd1 2.704(6) 1_655
C15 C16 1.371(9) .
C15 H15 0.9300 .
C16 C17 1.386(8) .
C16 H16 0.9300 .
C17 C18 1.372(9) .
C17 C22 1.481(8) .
C18 C19 1.363(9) .
C18 H18 0.9300 .
C19 H19 0.9300 .
C20 C21 1.356(9) .
C20 H20 0.9300 .
C21 C22 1.385(9) .
C21 H21 0.9300 .
C22 C23 1.369(9) .
C23 C24 1.375(9) .
C23 H23 0.9300 .
C24 H24 0.9300 .
C25 C26 1.506(8) .
C26 C31 1.383(7) .
C26 C27 1.384(8) .
C27 C28 1.392(8) .
C27 H27 0.9300 .
C28 C29 1.379(8) .
C29 C30 1.366(8) .
C29 H29 0.9300 .
C30 C31 1.394(7) .
C30 C32 1.510(8) .
C31 H31 0.9300 .
C32 Cd2 2.674(6) 1_455
C33 C34 1.380(6) .
C33 C38 1.387(6) .
C34 C35 1.376(7) .
C34 H34 0.9300 .
C35 C36 1.376(7) .
C35 H35 0.9300 .
C36 C37 1.381(7) .
C37 C38 1.371(7) .
C37 H37 0.9300 .
C38 H38 0.9300 .

loop_
_geom_hbond_atom_site_label_D
_geom_hbond_atom_site_label_H
_geom_hbond_atom_site_label_A
_geom_hbond_distance_DH
_geom_hbond_distance_HA
_geom_hbond_distance_DA
_geom_hbond_angle_DHA
_geom_hbond_site_symmetry_A
O1 H1 O2 0.82 2.00 2.740(7) 150.5 2_736
C2 H2 O12 0.93 2.37 3.289(9) 168.5 1_524
O6 H6A O14 0.88 2.10 2.957(8) 164.2 .
O6 H6B O5 0.88 1.98 2.833(7) 164.6 2_646
C6 H6 O6 0.93 2.50 3.363(9) 154.0 1_545
O7 H7A N5 0.849(10) 2.10(2) 2.937(7) 168(8) 2_777
O7 H7B O13 0.848(10) 1.99(3) 2.797(7) 159(7) 1_545
O12 H12 O13 0.82 1.94 2.690(8) 151.3 .
O13 H13A O8 0.849(10) 1.96(3) 2.753(7) 156(7) 1_565
O13 H13B O11 0.852(10) 1.96(3) 2.779(6) 162(8) 2_687
C15 H15 O4 0.93 2.44 3.198(8) 138.6 .
C19 H19 O3 0.93 2.58 3.257(8) 130.1 1_455
C24 H24 O9 0.93 2.44 3.214(8) 141.3 .
C35 H35 O7 0.93 2.49 3.411(8) 170.4 1_565
C37 H37 O1 0.93 2.51 3.293(8) 142.2 1_586

loop_
_geom_torsion_atom_site_label_1
_geom_torsion_atom_site_label_2
_geom_torsion_atom_site_label_3
_geom_torsion_atom_site_label_4
_geom_torsion
_geom_torsion_site_symmetry_1
C4 N1 N2 C7 177.0(6) .
O1 C1 C2 C3 -179.9(6) .
C6 C1 C2 C3 1.2(11) .
C1 C2 C3 C4 -2.1(11) .
C2 C3 C4 C5 1.8(11) .
C2 C3 C4 N1 -178.9(6) .
N2 N1 C4 C3 149.0(6) .
N2 N1 C4 C5 -31.7(9) .
C3 C4 C5 C6 -0.5(11) .
N1 C4 C5 C6 -179.8(6) .
C28 N5 N6 C33 -174.9(5) .
O1 C1 C6 C5 -178.8(6) .
C2 C1 C6 C5 0.1(11) .
C4 C5 C6 C1 -0.5(10) .
N1 N2 C7 C12 149.4(6) .
N1 N2 C7 C8 -33.8(9) .
C12 C7 C8 C9 -2.3(10) .
N2 C7 C8 C9 -179.1(6) .
C7 C8 C9 C10 -0.5(10) .
C7 C8 C9 C13 179.0(6) .
C8 C9 C10 C11 0.8(10) .
C13 C9 C10 C11 -178.7(6) .
C9 C10 C11 C12 1.7(9) .
C9 C10 C11 C14 -176.4(6) .
C8 C7 C12 C11 4.9(10) .
N2 C7 C12 C11 -178.1(6) .
C10 C11 C12 C7 -4.7(10) .
C14 C11 C12 C7 173.4(6) .
Cd1 O3 C13 O2 2.4(7) 1_655
Cd1 O3 C13 C9 179.3(5) 1_655
Cd1 O2 C13 O3 -2.3(7) 1_655
Cd1 O2 C13 C9 -179.2(5) 1_655
C10 C9 C13 O3 -16.2(10) .
C8 C9 C13 O3 164.2(7) .
C10 C9 C13 O2 160.8(6) .
C8 C9 C13 O2 -18.7(10) .
Cd2 O4 C14 O5 98.3(6) 1_545
Cd2 O4 C14 C11 -79.0(6) 1_545
Cd1 O5 C14 O4 7.4(8) .
Cd1 O5 C14 C11 -175.2(4) .
C10 C11 C14 O4 -18.5(9) .
C12 C11 C14 O4 163.5(6) .
C10 C11 C14 O5 164.1(6) .
C12 C11 C14 O5 -14.0(9) .
C19 N3 C15 C16 -0.7(12) .
Cd1 N3 C15 C16 -174.1(6) .
N3 C15 C16 C17 0.3(13) .
C15 C16 C17 C18 -0.2(12) .
C15 C16 C17 C22 179.8(7) .
C16 C17 C18 C19 0.7(11) .
C22 C17 C18 C19 -179.4(7) .
C15 N3 C19 C18 1.2(11) .
Cd1 N3 C19 C18 175.0(6) .
C17 C18 C19 N3 -1.2(12) .
C24 N4 C20 C21 -1.0(12) .
Cd2 N4 C20 C21 -172.8(6) .
N4 C20 C21 C22 0.9(13) .
C20 C21 C22 C23 0.5(11) .
C20 C21 C22 C17 178.7(7) .
C18 C17 C22 C23 -3.7(11) .
C16 C17 C22 C23 176.3(7) .
C18 C17 C22 C21 178.2(7) .
C16 C17 C22 C21 -1.8(11) .
C21 C22 C23 C24 -1.8(11) .
C17 C22 C23 C24 180.0(7) .
C20 N4 C24 C23 -0.3(11) .
Cd2 N4 C24 C23 171.1(6) .
C22 C23 C24 N4 1.7(12) .
Cd1 O9 C25 O8 -104.0(6) 1_565
Cd1 O9 C25 C26 75.5(6) 1_565
Cd2 O8 C25 O9 7.0(8) .
Cd2 O8 C25 C26 -172.6(4) .
O9 C25 C26 C31 20.0(9) .
O8 C25 C26 C31 -160.5(6) .
O9 C25 C26 C27 -159.8(6) .
O8 C25 C26 C27 19.7(9) .
C31 C26 C27 C28 -0.7(10) .
C25 C26 C27 C28 179.1(6) .
C26 C27 C28 C29 0.7(10) .
C26 C27 C28 N5 -178.7(6) .
N6 N5 C28 C29 16.9(9) .
N6 N5 C28 C27 -163.8(6) .
C27 C28 C29 C30 0.5(10) .
N5 C28 C29 C30 179.8(6) .
C28 C29 C30 C31 -1.6(10) .
C28 C29 C30 C32 174.1(6) .
C27 C26 C31 C30 -0.4(9) .
C25 C26 C31 C30 179.8(6) .
C29 C30 C31 C26 1.5(9) .
C32 C30 C31 C26 -174.3(6) .
Cd2 O10 C32 O11 -4.7(7) 1_455
Cd2 O10 C32 C30 173.4(5) 1_455
Cd2 O11 C32 O10 4.4(7) 1_455
Cd2 O11 C32 C30 -173.7(5) 1_455
C29 C30 C32 O10 -164.8(6) .
C31 C30 C32 O10 10.9(9) .
C29 C30 C32 O11 13.4(9) .
C31 C30 C32 O11 -170.9(6) .
N5 N6 C33 C34 24.9(9) .
N5 N6 C33 C38 -159.8(6) .
C38 C33 C34 C35 0.7(10) .
N6 C33 C34 C35 175.8(6) .
C33 C34 C35 C36 0.2(11) .
C34 C35 C36 O12 -179.6(7) .
C34 C35 C36 C37 1.1(12) .
O12 C36 C37 C38 177.3(7) .
C35 C36 C37 C38 -3.2(11) .
C36 C37 C38 C33 4.2(11) .
C34 C33 C38 C37 -3.0(11) .
N6 C33 C38 C37 -178.5(6) .
